data_7052591
loop_
_publ_author_name
'Gromov, Sergey P.'
'Vedernikov, Artem I.'
'Lobova, Natalia A.'
'Kuz'mina, Lyudmila G.'
'Basok, Stepan S.'
'Strelenko, Yuri A.'
'Alfimov, Michael V.'
'Howard, Judith A. K.'

_publ_section_title
;
 Controlled self-assembly of bis(crown)stilbenes into unusual
 bis-sandwich complexes: structure and stereoselective [2+2]
 photocycloaddition
;
_journal_issue 3
_journal_name_full 'New Journal of Chemistry'
_journal_page_first 724
_journal_paper_doi 10.1039/c0nj00780c
_journal_volume 35
_journal_year 2011
_chemical_formula_sum 'C42 H48 K N3 O17'
_chemical_formula_weight 905.93
_chemical_name_systematic
;
?
;
_space_group_IT_number 2
_symmetry_cell_setting triclinic
_symmetry_space_group_name_Hall '-P 1'
_symmetry_space_group_name_H-M 'P -1'
_atom_sites_solution_hydrogens geom
_atom_sites_solution_primary direct
_atom_sites_solution_secondary difmap
_audit_creation_method SHELXL-97
_cell_angle_alpha 104.967(4)
_cell_angle_beta 108.561(4)
_cell_angle_gamma 105.014(4)
_cell_formula_units_Z 2
_cell_length_a 12.3927(10)
_cell_length_b 13.7956(11)
_cell_length_c 14.7748(12)
_cell_measurement_reflns_used 863
_cell_measurement_temperature 120.0(2)
_cell_measurement_theta_max 25.526
_cell_measurement_theta_min 2.572
_cell_volume 2146.7(3)
_computing_structure_refinement 'SHELXL-97 (Sheldrick, 1997)'
_computing_structure_solution 'SHELXS-97 (Sheldrick, 1990)'
_diffrn_ambient_temperature 120.0(2)
_diffrn_measured_fraction_theta_full 0.946
_diffrn_measured_fraction_theta_max 0.946
_diffrn_measurement_device_type 'Bruker SMART-1K'
_diffrn_measurement_method /W
_diffrn_radiation_monochromator graphite
_diffrn_radiation_source 'fine-focus sealed tube'
_diffrn_radiation_type MoK\a
_diffrn_radiation_wavelength 0.71073
_diffrn_reflns_av_R_equivalents 0.0708
_diffrn_reflns_av_sigmaI/netI 0.2052
_diffrn_reflns_limit_h_max 16
_diffrn_reflns_limit_h_min -16
_diffrn_reflns_limit_k_max 18
_diffrn_reflns_limit_k_min -18
_diffrn_reflns_limit_l_max 19
_diffrn_reflns_limit_l_min -16
_diffrn_reflns_number 15990
_diffrn_reflns_theta_full 29.00
_diffrn_reflns_theta_max 29.00
_diffrn_reflns_theta_min 1.57
_exptl_absorpt_coefficient_mu 0.203
_exptl_absorpt_correction_type none
_exptl_crystal_colour yellow
_exptl_crystal_density_diffrn 1.402
_exptl_crystal_density_method 'not measured'
_exptl_crystal_description block
_exptl_crystal_F_000 952
_exptl_crystal_size_max 0.28
_exptl_crystal_size_mid 0.26
_exptl_crystal_size_min 0.24
_refine_diff_density_max 0.888
_refine_diff_density_min -0.373
_refine_diff_density_rms 0.080
_refine_ls_extinction_method none
_refine_ls_goodness_of_fit_ref 0.957
_refine_ls_hydrogen_treatment constr
_refine_ls_matrix_type full
_refine_ls_number_parameters 599
_refine_ls_number_reflns 10796
_refine_ls_number_restraints 72
_refine_ls_restrained_S_all 0.958
_refine_ls_R_factor_all 0.2583
_refine_ls_R_factor_gt 0.1104
_refine_ls_shift/su_max 0.000
_refine_ls_shift/su_mean 0.000
_refine_ls_structure_factor_coef Fsqd
_refine_ls_weighting_details 'calc w=1/[\s^2^(Fo^2^)+(0.1133P)^2^+0.0000P] where P=(Fo^2^+2Fc^2^)/3'
_refine_ls_weighting_scheme calc
_refine_ls_wR_factor_gt 0.2224
_refine_ls_wR_factor_ref 0.2690
_reflns_number_gt 4212
_reflns_number_total 10796
_reflns_threshold_expression >2sigma(I)
_cod_data_source_file C0NJ00780C.TXT
_cod_data_source_block 1b+K
_cod_depositor_comments
;
The following automatic conversions were performed:
'_symmetry_cell_setting' value 'Triclinic' changed to 'triclinic'
according to '/home/saulius/struct/CIF-dictionaries/cif_core.dic'
dictionary named 'cif_core.dic' version 2.4.1 from 2010-06-29.

Automatic conversion script
Id: cif_fix_enum 1555 2011-01-17 13:19:09Z saulius 
;
_cod_original_sg_symbol_H-M P-1
_cod_database_code 7052591

loop_
_symmetry_equiv_pos_as_xyz
'x, y, z'
'-x, -y, -z'

loop_
_atom_site_label
_atom_site_type_symbol
_atom_site_fract_x
_atom_site_fract_y
_atom_site_fract_z
_atom_site_U_iso_or_equiv
_atom_site_adp_type
_atom_site_occupancy
_atom_site_symmetry_multiplicity
_atom_site_calc_flag
_atom_site_refinement_flags
_atom_site_disorder_assembly
_atom_site_disorder_group
K1 K 0.80213(11) 0.41312(10) 0.17445(8) 0.0321(3) Uani 1 1 d . . .
O1 O 0.5507(3) 0.3800(3) 0.1423(3) 0.0383(9) Uani 1 1 d . . .
O2 O 0.6186(4) 0.2050(3) 0.1013(3) 0.0537(11) Uani 1 1 d . . .
O3 O 0.7321(4) 0.2748(4) -0.0259(3) 0.0549(12) Uani 1 1 d . . .
O4 O 0.8302(3) 0.5056(3) 0.0254(3) 0.0455(10) Uani 1 1 d . . .
O5 O 0.6497(3) 0.5296(3) 0.0919(3) 0.0391(9) Uani 1 1 d . . .
O6 O 0.1500(4) 0.6810(3) 0.6656(3) 0.0442(10) Uani 1 1 d . . .
O7 O 0.0712(3) 0.7345(3) 0.8197(3) 0.0387(9) Uani 1 1 d . . .
O8 O -0.0506(3) 0.5078(3) 0.7799(3) 0.0360(9) Uani 1 1 d . . .
O9 O 0.0618(3) 0.3615(3) 0.7040(3) 0.0368(9) Uani 1 1 d . . .
O10 O 0.1561(4) 0.4927(3) 0.6130(3) 0.0429(10) Uani 1 1 d . . .
C1 C 0.4941(6) 0.2895(5) 0.1617(4) 0.0429(14) Uani 1 1 d . . .
H1A H 0.4090 0.2819 0.1516 0.052 Uiso 1 1 calc R . .
H1B H 0.5403 0.2968 0.2330 0.052 Uiso 1 1 calc R . .
C2 C 0.4950(6) 0.1932(5) 0.0851(5) 0.0520(17) Uani 1 1 d . . .
H2A H 0.4542 0.1261 0.0932 0.062 Uiso 1 1 calc R . .
H2B H 0.4492 0.1875 0.0142 0.062 Uiso 1 1 calc R . .
C3 C 0.6311(7) 0.1379(5) 0.0170(6) 0.066(2) Uani 1 1 d . . .
H3A H 0.5639 0.0661 -0.0130 0.080 Uiso 1 1 calc R . .
H3B H 0.7094 0.1272 0.0436 0.080 Uiso 1 1 calc R . .
C4 C 0.6288(8) 0.1794(6) -0.0654(5) 0.068(2) Uani 1 1 d . . .
H4A H 0.6300 0.1251 -0.1235 0.082 Uiso 1 1 calc R . .
H4B H 0.5531 0.1943 -0.0910 0.082 Uiso 1 1 calc R . .
C5 C 0.7380(6) 0.3195(6) -0.1005(5) 0.0562(18) Uani 1 1 d . . .
H5A H 0.6604 0.3295 -0.1325 0.067 Uiso 1 1 calc R . .
H5B H 0.7498 0.2701 -0.1551 0.067 Uiso 1 1 calc R . .
C6 C 0.8415(6) 0.4245(6) -0.0506(5) 0.0548(18) Uani 1 1 d . . .
H6A H 0.9176 0.4129 -0.0176 0.066 Uiso 1 1 calc R . .
H6B H 0.8502 0.4523 -0.1044 0.066 Uiso 1 1 calc R . .
C7 C 0.7492(6) 0.5543(5) -0.0183(5) 0.0489(16) Uani 1 1 d . . .
H7A H 0.6750 0.4984 -0.0776 0.059 Uiso 1 1 calc R . .
H7B H 0.7904 0.6070 -0.0428 0.059 Uiso 1 1 calc R . .
C8 C 0.7145(5) 0.6104(5) 0.0628(4) 0.0417(14) Uani 1 1 d . . .
H8A H 0.7889 0.6645 0.1233 0.050 Uiso 1 1 calc R . .
H8B H 0.6615 0.6481 0.0358 0.050 Uiso 1 1 calc R . .
C9 C 0.6098(5) 0.5616(5) 0.1656(4) 0.0359(13) Uani 1 1 d . . .
C10 C 0.6196(5) 0.6676(5) 0.2135(5) 0.0408(14) Uani 1 1 d . . .
H10A H 0.6579 0.7243 0.1954 0.049 Uiso 1 1 calc R . .
C11 C 0.5734(5) 0.6892(5) 0.2870(4) 0.0431(15) Uani 1 1 d . . .
H11A H 0.5786 0.7608 0.3177 0.052 Uiso 1 1 calc R . .
C12 C 0.5204(5) 0.6100(5) 0.3165(4) 0.0423(15) Uani 1 1 d . . .
C13 C 0.5089(5) 0.5007(5) 0.2677(4) 0.0365(13) Uani 1 1 d . . .
H13A H 0.4706 0.4443 0.2859 0.044 Uiso 1 1 calc R . .
C14 C 0.5544(5) 0.4795(4) 0.1939(4) 0.0315(12) Uani 1 1 d . . .
C15 C 0.4715(5) 0.6389(5) 0.3943(4) 0.0447(15) Uani 1 1 d . . .
H15A H 0.4754 0.7113 0.4159 0.054 Uiso 1 1 calc R . .
C16 C 0.4243(5) 0.5796(5) 0.4370(4) 0.0393(14) Uani 1 1 d . . .
H16A H 0.4260 0.5089 0.4225 0.047 Uiso 1 1 calc R . .
C17 C 0.3663(5) 0.6158(5) 0.5087(4) 0.0402(14) Uani 1 1 d . . .
C18 C 0.3706(5) 0.7191(5) 0.5452(4) 0.0407(14) Uani 1 1 d . . .
H18A H 0.4225 0.7739 0.5335 0.049 Uiso 1 1 calc R . .
C19 C 0.3013(5) 0.7478(5) 0.5994(4) 0.0423(14) Uani 1 1 d . . .
H19A H 0.3048 0.8200 0.6222 0.051 Uiso 1 1 calc R . .
C20 C 0.2270(5) 0.6672(4) 0.6190(4) 0.0353(13) Uani 1 1 d . . .
C21 C 0.2269(5) 0.5633(5) 0.5867(4) 0.0356(13) Uani 1 1 d . . .
C22 C 0.2968(5) 0.5376(5) 0.5327(4) 0.0341(13) Uani 1 1 d . . .
H22A H 0.2968 0.4664 0.5124 0.041 Uiso 1 1 calc R . .
C23 C 0.1459(6) 0.7862(5) 0.7010(5) 0.0467(15) Uani 1 1 d . . .
H23A H 0.1295 0.8141 0.6447 0.056 Uiso 1 1 calc R . .
H23B H 0.2248 0.8373 0.7585 0.056 Uiso 1 1 calc R . .
C24 C 0.0428(5) 0.7726(5) 0.7365(4) 0.0407(14) Uani 1 1 d . . .
H24A H 0.0332 0.8426 0.7597 0.049 Uiso 1 1 calc R . .
H24B H -0.0352 0.7200 0.6788 0.049 Uiso 1 1 calc R . .
C25 C -0.0330(6) 0.6903(5) 0.8391(4) 0.0438(15) Uani 1 1 d . . .
H25A H -0.0807 0.7378 0.8362 0.053 Uiso 1 1 calc R . .
H25B H -0.0044 0.6895 0.9095 0.053 Uiso 1 1 calc R . .
C26 C -0.1152(5) 0.5783(5) 0.7645(4) 0.0405(14) Uani 1 1 d . . .
H26A H -0.1908 0.5551 0.7758 0.049 Uiso 1 1 calc R . .
H26B H -0.1387 0.5762 0.6932 0.049 Uiso 1 1 calc R . .
C27 C -0.1209(5) 0.4011(5) 0.7030(5) 0.0428(14) Uani 1 1 d . . .
H27A H -0.1386 0.4032 0.6335 0.051 Uiso 1 1 calc R . .
H27B H -0.1997 0.3707 0.7077 0.051 Uiso 1 1 calc R . .
C28 C -0.0449(5) 0.3320(5) 0.7226(4) 0.0398(14) Uani 1 1 d . . .
H28A H -0.0205 0.3377 0.7950 0.048 Uiso 1 1 calc R . .
H28B H -0.0966 0.2555 0.6781 0.048 Uiso 1 1 calc R . .
C29 C 0.0371(5) 0.3211(5) 0.5975(4) 0.0443(15) Uani 1 1 d . . .
H29A H -0.0378 0.3300 0.5569 0.053 Uiso 1 1 calc R . .
H29B H 0.0228 0.2431 0.5742 0.053 Uiso 1 1 calc R . .
C30 C 0.1434(5) 0.3811(4) 0.5801(4) 0.0382(14) Uani 1 1 d . . .
H30A H 0.2191 0.3731 0.6205 0.046 Uiso 1 1 calc R . .
H30B H 0.1273 0.3529 0.5063 0.046 Uiso 1 1 calc R . .
O1P O 0.3821(5) 0.0644(4) 0.2436(4) 0.0762(15) Uani 1 1 d . . .
O2P O 0.2609(5) 0.1978(5) 0.2150(5) 0.0783(17) Uani 1 1 d . . .
O3P O 0.2696(5) 0.3021(4) 0.3573(4) 0.0737(15) Uani 1 1 d . . .
O4P O 0.1382(5) 0.1072(4) 0.5585(4) 0.0861(17) Uani 1 1 d . . .
O5P O 0.1841(6) -0.0331(5) 0.5645(5) 0.096(2) Uani 1 1 d . . .
O6P O 0.3879(6) -0.1629(4) 0.3617(4) 0.0899(19) Uani 1 1 d . . .
O7P O 0.5102(5) -0.0422(5) 0.3340(4) 0.0790(16) Uani 1 1 d . . .
N1 N 0.2718(5) 0.2176(4) 0.3033(5) 0.0513(14) Uani 1 1 d . . .
N2 N 0.1834(5) 0.0419(5) 0.5333(5) 0.0640(16) Uani 1 1 d . . .
N3 N 0.4209(6) -0.0757(5) 0.3536(4) 0.0591(16) Uani 1 1 d . . .
C1P C 0.3437(5) 0.0669(5) 0.3155(5) 0.0474(15) Uani 1 1 d . . .
C2P C 0.2829(5) 0.1359(4) 0.3488(5) 0.0422(14) Uani 1 1 d . . .
C3P C 0.2323(6) 0.1307(5) 0.4172(5) 0.0510(16) Uani 1 1 d . . .
H3PA H 0.1922 0.1784 0.4339 0.061 Uiso 1 1 calc R . .
C4P C 0.2399(6) 0.0533(5) 0.4633(5) 0.0457(15) Uani 1 1 d . . .
C5P C 0.2988(6) -0.0148(4) 0.4383(5) 0.0462(15) Uani 1 1 d . . .
H5PA H 0.3018 -0.0688 0.4670 0.055 Uiso 1 1 calc R . .
C6P C 0.3538(5) -0.0042(5) 0.3713(4) 0.0424(14) Uani 1 1 d . . .
C1S C 0.1469(14) 0.0755(9) 0.9514(6) 0.077(6) Uani 0.626(18) 1 d PGU A -1
H1S H 0.1844 0.0658 1.0137 0.092 Uiso 0.626(18) 1 calc PR A -1
C2S C 0.1938(8) 0.0602(7) 0.8773(8) 0.056(4) Uani 0.626(18) 1 d PGU A -1
H2S H 0.2633 0.0401 0.8888 0.068 Uiso 0.626(18) 1 calc PR A -1
C3S C 0.1390(10) 0.0743(7) 0.7862(6) 0.054(4) Uani 0.626(18) 1 d PGU A -1
H3S H 0.1710 0.0639 0.7355 0.065 Uiso 0.626(18) 1 calc PR A -1
C4S C 0.0373(10) 0.1038(9) 0.7693(8) 0.066(5) Uani 0.626(18) 1 d PGU A -1
H4S H -0.0001 0.1135 0.7071 0.079 Uiso 0.626(18) 1 calc PR A -1
C5S C -0.0095(9) 0.1191(10) 0.8435(13) 0.095(6) Uani 0.626(18) 1 d PGU A -1
H5S H -0.0790 0.1392 0.8320 0.114 Uiso 0.626(18) 1 calc PR A -1
C6S C 0.0453(15) 0.1049(9) 0.9346(11) 0.088(6) Uani 0.626(18) 1 d PGU A -1
H6S H 0.0132 0.1154 0.9853 0.105 Uiso 0.626(18) 1 calc PR A -1
C7S C -0.0145(18) 0.1134(16) 0.8057(13) 0.065(7) Uani 0.374(18) 1 d PGU A -2
H7S H -0.0782 0.1282 0.7624 0.078 Uiso 0.374(18) 1 calc PR A -2
C8S C -0.0124(13) 0.1089(12) 0.8991(14) 0.057(6) Uani 0.374(18) 1 d PGU A -2
H8S H -0.0747 0.1206 0.9197 0.068 Uiso 0.374(18) 1 calc PR A -2
C9S C 0.0807(17) 0.0873(13) 0.9624(9) 0.055(6) Uani 0.374(18) 1 d PGU A -2
H9S H 0.0822 0.0843 1.0263 0.066 Uiso 0.374(18) 1 calc PR A -2
C10S C 0.1719(13) 0.0702(16) 0.9323(19) 0.053(7) Uani 0.374(18) 1 d PGU A -2
H10S H 0.2355 0.0555 0.9756 0.064 Uiso 0.374(18) 1 calc PR A -2
C11S C 0.170(2) 0.0747(18) 0.839(2) 0.122(13) Uani 0.374(18) 1 d PGU A -2
H11S H 0.2320 0.0630 0.8183 0.146 Uiso 0.374(18) 1 calc PR A -2
C12S C 0.077(3) 0.0963(19) 0.7756(13) 0.078(9) Uani 0.374(18) 1 d PGU A -2
H12S H 0.0751 0.0994 0.7117 0.093 Uiso 0.374(18) 1 calc PR A -2

loop_
_atom_site_aniso_label
_atom_site_aniso_U_11
_atom_site_aniso_U_22
_atom_site_aniso_U_33
_atom_site_aniso_U_23
_atom_site_aniso_U_13
_atom_site_aniso_U_12
K1 0.0350(7) 0.0462(7) 0.0249(6) 0.0170(5) 0.0170(5) 0.0203(6)
O1 0.039(2) 0.037(2) 0.043(2) 0.0155(19) 0.0210(19) 0.0134(19)
O2 0.067(3) 0.047(3) 0.055(3) 0.018(2) 0.033(2) 0.026(2)
O3 0.060(3) 0.071(3) 0.034(2) 0.020(2) 0.022(2) 0.023(3)
O4 0.039(2) 0.072(3) 0.036(2) 0.028(2) 0.0180(19) 0.027(2)
O5 0.042(2) 0.043(2) 0.038(2) 0.0148(19) 0.0204(19) 0.019(2)
O6 0.068(3) 0.035(2) 0.049(3) 0.020(2) 0.038(2) 0.025(2)
O7 0.043(2) 0.049(2) 0.029(2) 0.0132(18) 0.0154(18) 0.023(2)
O8 0.034(2) 0.052(2) 0.031(2) 0.022(2) 0.0145(17) 0.022(2)
O9 0.037(2) 0.041(2) 0.031(2) 0.0148(18) 0.0119(17) 0.0142(19)
O10 0.068(3) 0.041(2) 0.034(2) 0.0178(19) 0.030(2) 0.027(2)
C1 0.045(4) 0.042(3) 0.041(4) 0.015(3) 0.020(3) 0.013(3)
C2 0.047(4) 0.033(3) 0.066(5) 0.012(3) 0.024(3) 0.006(3)
C3 0.082(6) 0.046(4) 0.068(5) 0.006(4) 0.043(4) 0.020(4)
C4 0.085(6) 0.063(5) 0.037(4) 0.001(4) 0.026(4) 0.015(5)
C5 0.061(4) 0.085(5) 0.036(4) 0.026(4) 0.028(3) 0.032(4)
C6 0.057(4) 0.096(6) 0.039(4) 0.038(4) 0.030(3) 0.045(4)
C7 0.045(4) 0.073(5) 0.047(4) 0.039(4) 0.023(3) 0.028(4)
C8 0.036(3) 0.043(3) 0.045(4) 0.025(3) 0.012(3) 0.010(3)
C9 0.028(3) 0.045(3) 0.034(3) 0.015(3) 0.008(2) 0.018(3)
C10 0.036(3) 0.041(3) 0.053(4) 0.023(3) 0.018(3) 0.021(3)
C11 0.040(3) 0.048(4) 0.041(4) 0.014(3) 0.012(3) 0.025(3)
C12 0.037(3) 0.068(4) 0.030(3) 0.017(3) 0.012(3) 0.035(3)
C13 0.032(3) 0.051(4) 0.031(3) 0.018(3) 0.011(2) 0.023(3)
C14 0.027(3) 0.042(3) 0.028(3) 0.010(3) 0.011(2) 0.019(3)
C15 0.037(3) 0.053(4) 0.044(4) 0.016(3) 0.010(3) 0.026(3)
C16 0.027(3) 0.049(4) 0.041(4) 0.021(3) 0.008(3) 0.016(3)
C17 0.038(3) 0.045(4) 0.035(3) 0.016(3) 0.008(3) 0.021(3)
C18 0.035(3) 0.054(4) 0.026(3) 0.018(3) 0.011(3) 0.006(3)
C19 0.050(4) 0.049(4) 0.029(3) 0.019(3) 0.011(3) 0.024(3)
C20 0.042(3) 0.044(3) 0.028(3) 0.021(3) 0.018(3) 0.018(3)
C21 0.040(3) 0.046(4) 0.027(3) 0.016(3) 0.015(3) 0.021(3)
C22 0.034(3) 0.051(4) 0.022(3) 0.020(3) 0.006(2) 0.022(3)
C23 0.061(4) 0.035(3) 0.045(4) 0.013(3) 0.023(3) 0.018(3)
C24 0.049(4) 0.034(3) 0.034(3) 0.009(3) 0.014(3) 0.015(3)
C25 0.056(4) 0.070(4) 0.032(3) 0.028(3) 0.029(3) 0.040(4)
C26 0.036(3) 0.059(4) 0.036(3) 0.021(3) 0.017(3) 0.026(3)
C27 0.037(3) 0.055(4) 0.045(4) 0.027(3) 0.020(3) 0.017(3)
C28 0.029(3) 0.043(3) 0.042(4) 0.015(3) 0.013(3) 0.008(3)
C29 0.045(4) 0.050(4) 0.032(3) 0.008(3) 0.012(3) 0.022(3)
C30 0.047(4) 0.044(3) 0.021(3) 0.008(3) 0.010(3) 0.022(3)
O1P 0.088(4) 0.076(4) 0.067(4) 0.026(3) 0.036(3) 0.031(3)
O2P 0.083(4) 0.110(4) 0.102(5) 0.077(4) 0.062(4) 0.059(4)
O3P 0.073(4) 0.032(2) 0.091(4) 0.018(3) 0.007(3) 0.019(3)
O4P 0.091(4) 0.076(4) 0.110(5) 0.029(3) 0.062(4) 0.040(4)
O5P 0.125(5) 0.101(4) 0.126(5) 0.087(4) 0.076(4) 0.064(4)
O6P 0.150(6) 0.070(4) 0.090(4) 0.050(3) 0.054(4) 0.078(4)
O7P 0.075(4) 0.092(4) 0.062(4) 0.012(3) 0.019(3) 0.047(4)
N1 0.044(3) 0.047(3) 0.069(4) 0.030(3) 0.020(3) 0.021(3)
N2 0.056(4) 0.057(4) 0.078(5) 0.020(3) 0.029(3) 0.023(3)
N3 0.064(4) 0.068(4) 0.037(3) 0.011(3) 0.004(3) 0.041(4)
C1P 0.036(3) 0.040(4) 0.052(4) 0.016(3) 0.007(3) 0.008(3)
C2P 0.035(3) 0.028(3) 0.050(4) 0.016(3) 0.005(3) 0.006(3)
C3P 0.045(4) 0.036(4) 0.063(4) 0.016(3) 0.013(3) 0.014(3)
C4P 0.041(4) 0.039(4) 0.046(4) 0.013(3) 0.012(3) 0.010(3)
C5P 0.049(4) 0.027(3) 0.046(4) 0.012(3) 0.004(3) 0.011(3)
C6P 0.033(3) 0.035(3) 0.040(4) 0.002(3) 0.000(3) 0.014(3)
C1S 0.088(9) 0.068(8) 0.065(8) 0.013(6) 0.036(7) 0.019(6)
C2S 0.065(7) 0.044(6) 0.039(6) 0.008(5) 0.015(5) 0.005(5)
C3S 0.058(7) 0.030(5) 0.048(6) 0.015(5) 0.004(5) 0.000(5)
C4S 0.053(7) 0.056(7) 0.070(8) 0.024(6) 0.009(5) 0.010(6)
C5S 0.103(9) 0.080(9) 0.090(9) 0.051(7) 0.028(7) 0.009(6)
C6S 0.095(9) 0.072(8) 0.088(9) 0.029(6) 0.017(7) 0.045(7)
C7S 0.071(11) 0.053(10) 0.056(10) 0.024(8) 0.016(7) 0.009(8)
C8S 0.064(9) 0.044(8) 0.048(9) 0.031(7) -0.001(7) 0.015(7)
C9S 0.043(9) 0.058(9) 0.057(9) 0.016(7) 0.008(7) 0.031(7)
C10S 0.055(9) 0.042(9) 0.062(11) 0.020(7) 0.026(8) 0.013(7)
C11S 0.135(16) 0.109(15) 0.120(16) 0.057(10) 0.049(10) 0.033(9)
C12S 0.066(12) 0.073(12) 0.085(12) 0.025(8) 0.025(8) 0.024(9)

loop_
_atom_type_symbol
_atom_type_description
_atom_type_scat_dispersion_real
_atom_type_scat_dispersion_imag
_atom_type_scat_source
C C 0.0033 0.0016 'International Tables Vol C Tables 4.2.6.8 and 6.1.1.4'
H H 0.0000 0.0000 'International Tables Vol C Tables 4.2.6.8 and 6.1.1.4'
N N 0.0061 0.0033 'International Tables Vol C Tables 4.2.6.8 and 6.1.1.4'
O O 0.0106 0.0060 'International Tables Vol C Tables 4.2.6.8 and 6.1.1.4'
K K 0.2009 0.2494 'International Tables Vol C Tables 4.2.6.8 and 6.1.1.4'

loop_
_geom_angle_atom_site_label_1
_geom_angle_atom_site_label_2
_geom_angle_atom_site_label_3
_geom_angle
_geom_angle_site_symmetry_1
_geom_angle_site_symmetry_3
_geom_angle_publ_flag
O8 K1 O3 95.41(12) 2_666 . ?
O8 K1 O2 135.24(12) 2_666 . ?
O3 K1 O2 61.92(12) . . ?
O8 K1 O9 62.50(11) 2_666 2_666 ?
O3 K1 O9 137.02(12) . 2_666 ?
O2 K1 O9 158.15(11) . 2_666 ?
O8 K1 O7 61.87(11) 2_666 2_666 ?
O3 K1 O7 71.26(12) . 2_666 ?
O2 K1 O7 74.00(12) . 2_666 ?
O9 K1 O7 118.81(11) 2_666 2_666 ?
O8 K1 O4 72.95(10) 2_666 . ?
O3 K1 O4 61.32(13) . . ?
O2 K1 O4 117.84(12) . . ?
O9 K1 O4 76.54(11) 2_666 . ?
O7 K1 O4 108.83(11) 2_666 . ?
O8 K1 O10 92.54(11) 2_666 2_666 ?
O3 K1 O10 165.65(13) . 2_666 ?
O2 K1 O10 104.22(12) . 2_666 ?
O9 K1 O10 57.32(10) 2_666 2_666 ?
O7 K1 O10 102.36(10) 2_666 2_666 ?
O4 K1 O10 132.74(12) . 2_666 ?
O8 K1 O1 167.51(11) 2_666 . ?
O3 K1 O1 92.22(12) . . ?
O2 K1 O1 57.24(11) . . ?
O9 K1 O1 105.34(11) 2_666 . ?
O7 K1 O1 130.27(11) 2_666 . ?
O4 K1 O1 102.38(11) . . ?
O10 K1 O1 82.18(11) 2_666 . ?
O8 K1 O6 90.08(11) 2_666 2_666 ?
O3 K1 O6 116.35(12) . 2_666 ?
O2 K1 O6 70.40(12) . 2_666 ?
O9 K1 O6 100.96(11) 2_666 2_666 ?
O7 K1 O6 56.42(10) 2_666 2_666 ?
O4 K1 O6 162.11(11) . 2_666 ?
O10 K1 O6 51.60(10) 2_666 2_666 ?
O1 K1 O6 95.38(11) . 2_666 ?
O8 K1 O5 118.94(11) 2_666 . ?
O3 K1 O5 89.15(12) . . ?
O2 K1 O5 99.92(12) . . ?
O9 K1 O5 73.48(10) 2_666 . ?
O7 K1 O5 160.17(10) 2_666 . ?
O4 K1 O5 56.67(10) . . ?
O10 K1 O5 97.42(10) 2_666 . ?
O1 K1 O5 51.18(10) . . ?
O6 K1 O5 140.20(10) 2_666 . ?
O8 K1 C14 145.49(13) 2_666 . ?
O3 K1 C14 109.30(13) . . ?
O2 K1 C14 78.82(13) . . ?
O9 K1 C14 83.09(12) 2_666 . ?
O7 K1 C14 148.50(12) 2_666 . ?
O4 K1 C14 97.74(12) . . ?
O10 K1 C14 69.13(12) 2_666 . ?
O1 K1 C14 22.24(11) . . ?
O6 K1 C14 99.55(11) 2_666 . ?
O5 K1 C14 41.11(11) . . ?
O8 K1 C9 126.77(13) 2_666 . ?
O3 K1 C9 107.54(13) . . ?
O2 K1 C9 97.63(13) . . ?
O9 K1 C9 68.28(12) 2_666 . ?
O7 K1 C9 171.19(13) 2_666 . ?
O4 K1 C9 77.29(12) . . ?
O10 K1 C9 76.72(12) 2_666 . ?
O1 K1 C9 41.01(12) . . ?
O6 K1 C9 118.66(12) 2_666 . ?
O5 K1 C9 22.05(11) . . ?
C14 K1 C9 23.00(12) . . ?
C14 O1 C1 119.6(4) . . ?
C14 O1 K1 104.7(3) . . ?
C1 O1 K1 113.0(3) . . ?
C3 O2 C2 114.7(5) . . ?
C3 O2 K1 107.1(4) . . ?
C2 O2 K1 120.4(3) . . ?
C4 O3 C5 112.3(5) . . ?
C4 O3 K1 116.8(3) . . ?
C5 O3 K1 118.9(4) . . ?
C7 O4 C6 113.0(4) . . ?
C7 O4 K1 121.8(3) . . ?
C6 O4 K1 105.5(3) . . ?
C9 O5 C8 118.6(4) . . ?
C9 O5 K1 102.8(3) . . ?
C8 O5 K1 111.9(3) . . ?
C20 O6 C23 118.5(4) . . ?
C20 O6 K1 106.8(3) . 2_666 ?
C23 O6 K1 113.6(3) . 2_666 ?
C25 O7 C24 113.0(4) . . ?
C25 O7 K1 106.1(3) . 2_666 ?
C24 O7 K1 121.6(3) . 2_666 ?
C26 O8 C27 110.5(4) . . ?
C26 O8 K1 117.3(3) . 2_666 ?
C27 O8 K1 116.2(3) . 2_666 ?
C28 O9 C29 113.0(4) . . ?
C28 O9 K1 107.0(3) . 2_666 ?
C29 O9 K1 120.0(3) . 2_666 ?
C21 O10 C30 120.0(4) . . ?
C21 O10 K1 110.9(3) . 2_666 ?
C30 O10 K1 114.2(3) . 2_666 ?
O1 C1 C2 105.4(4) . . ?
O2 C2 C1 109.9(5) . . ?
O2 C3 C4 115.3(6) . . ?
O2 C3 K1 50.1(3) . . ?
C4 C3 K1 82.4(4) . . ?
O3 C4 C3 108.6(6) . . ?
O3 C5 C6 108.9(5) . . ?
O4 C6 C5 114.9(5) . . ?
O4 C7 C8 108.2(4) . . ?
O5 C8 C7 107.8(5) . . ?
O5 C9 C14 115.1(5) . . ?
O5 C9 C10 125.6(5) . . ?
C14 C9 C10 119.3(5) . . ?
O5 C9 K1 55.2(2) . . ?
C14 C9 K1 77.7(3) . . ?
C10 C9 K1 138.0(4) . . ?
C11 C10 C9 119.8(5) . . ?
C12 C11 C10 121.6(5) . . ?
C11 C12 C13 119.2(5) . . ?
C11 C12 C15 118.5(5) . . ?
C13 C12 C15 122.2(6) . . ?
C14 C13 C12 118.9(5) . . ?
O1 C14 C13 124.9(5) . . ?
O1 C14 C9 113.9(4) . . ?
C13 C14 C9 121.2(5) . . ?
O1 C14 K1 53.1(2) . . ?
C13 C14 K1 136.8(3) . . ?
C9 C14 K1 79.3(3) . . ?
C16 C15 C12 129.0(6) . . ?
C15 C16 C17 123.9(6) . . ?
C18 C17 C22 118.1(5) . . ?
C18 C17 C16 123.8(5) . . ?
C22 C17 C16 118.0(5) . . ?
C17 C18 C19 122.9(5) . . ?
C20 C19 C18 118.5(5) . . ?
O6 C20 C21 115.6(5) . . ?
O6 C20 C19 125.4(5) . . ?
C21 C20 C19 119.0(5) . . ?
O10 C21 C20 114.4(4) . . ?
O10 C21 C22 124.6(5) . . ?
C20 C21 C22 121.0(5) . . ?
C17 C22 C21 120.4(5) . . ?
O6 C23 C24 105.9(5) . . ?
O7 C24 C23 109.0(5) . . ?
O7 C25 C26 113.3(4) . . ?
O8 C26 C25 108.2(4) . . ?
O8 C27 C28 107.3(4) . . ?
O9 C28 C27 113.8(4) . . ?
O9 C29 C30 110.0(5) . . ?
O10 C30 C29 106.2(4) . . ?
O2P N1 O3P 124.0(6) . . ?
O2P N1 C2P 118.9(6) . . ?
O3P N1 C2P 117.0(6) . . ?
O4P N2 O5P 124.0(7) . . ?
O4P N2 C4P 117.8(6) . . ?
O5P N2 C4P 118.2(6) . . ?
O6P N3 O7P 123.7(6) . . ?
O6P N3 C6P 118.5(7) . . ?
O7P N3 C6P 117.8(6) . . ?
O1P C1P C6P 122.8(6) . . ?
O1P C1P C2P 126.2(6) . . ?
C6P C1P C2P 111.0(6) . . ?
C3P C2P C1P 125.8(5) . . ?
C3P C2P N1 116.5(5) . . ?
C1P C2P N1 117.7(6) . . ?
C2P C3P C4P 119.0(6) . . ?
C5P C4P C3P 119.5(6) . . ?
C5P C4P N2 119.4(6) . . ?
C3P C4P N2 121.1(6) . . ?
C4P C5P C6P 119.8(5) . . ?
C5P C6P C1P 124.4(5) . . ?
C5P C6P N3 116.2(5) . . ?
C1P C6P N3 119.2(6) . . ?
C2S C1S C6S 120.0 . . ?
C1S C2S C3S 120.0 . . ?
C4S C3S C2S 120.0 . . ?
C5S C4S C3S 120.0 . . ?
C4S C5S C6S 120.0 . . ?
C5S C6S C1S 120.0 . . ?
C8S C7S C12S 120.0 . . ?
C7S C8S C9S 120.0 . . ?
C10S C9S C8S 120.0 . . ?
C9S C10S C11S 120.0 . . ?
C12S C11S C10S 120.0 . . ?
C11S C12S C7S 120.0 . . ?

loop_
_geom_bond_atom_site_label_1
_geom_bond_atom_site_label_2
_geom_bond_distance
_geom_bond_site_symmetry_2
_geom_bond_publ_flag
K1 O8 2.772(4) 2_666 ?
K1 O3 2.783(4) . ?
K1 O2 2.834(4) . ?
K1 O9 2.865(4) 2_666 ?
K1 O7 2.877(4) 2_666 ?
K1 O4 2.882(4) . ?
K1 O10 2.885(4) 2_666 ?
K1 O1 2.890(4) . ?
K1 O6 2.953(4) 2_666 ?
K1 O5 2.959(4) . ?
K1 C14 3.497(5) . ?
K1 C9 3.516(5) . ?
O1 C14 1.368(6) . ?
O1 C1 1.411(6) . ?
O2 C3 1.427(7) . ?
O2 C2 1.430(7) . ?
O3 C4 1.401(8) . ?
O3 C5 1.407(7) . ?
O4 C7 1.427(6) . ?
O4 C6 1.437(7) . ?
O5 C9 1.353(6) . ?
O5 C8 1.440(6) . ?
O6 C20 1.366(6) . ?
O6 C23 1.429(6) . ?
O6 K1 2.953(4) 2_666 ?
O7 C25 1.429(6) . ?
O7 C24 1.437(6) . ?
O7 K1 2.877(4) 2_666 ?
O8 C26 1.428(6) . ?
O8 C27 1.435(7) . ?
O8 K1 2.772(4) 2_666 ?
O9 C28 1.414(6) . ?
O9 C29 1.425(6) . ?
O9 K1 2.865(4) 2_666 ?
O10 C21 1.357(6) . ?
O10 C30 1.439(6) . ?
O10 K1 2.885(4) 2_666 ?
C1 C2 1.513(8) . ?
C3 C4 1.469(9) . ?
C5 C6 1.473(9) . ?
C7 C8 1.497(8) . ?
C9 C14 1.398(7) . ?
C9 C10 1.405(8) . ?
C10 C11 1.383(8) . ?
C11 C12 1.370(8) . ?
C12 C13 1.440(8) . ?
C12 C15 1.476(8) . ?
C13 C14 1.380(7) . ?
C15 C16 1.290(8) . ?
C16 C17 1.512(8) . ?
C17 C18 1.368(8) . ?
C17 C22 1.394(8) . ?
C18 C19 1.409(8) . ?
C19 C20 1.404(8) . ?
C20 C21 1.388(7) . ?
C21 C22 1.402(7) . ?
C23 C24 1.515(8) . ?
C25 C26 1.493(8) . ?
C27 C28 1.521(7) . ?
C29 C30 1.499(8) . ?
O1P C1P 1.292(7) . ?
O2P N1 1.216(7) . ?
O3P N1 1.244(6) . ?
O4P N2 1.218(7) . ?
O5P N2 1.238(7) . ?
O6P N3 1.215(8) . ?
O7P N3 1.236(7) . ?
N1 C2P 1.470(7) . ?
N2 C4P 1.439(8) . ?
N3 C6P 1.472(7) . ?
C1P C6P 1.439(8) . ?
C1P C2P 1.442(8) . ?
C2P C3P 1.356(8) . ?
C3P C4P 1.414(8) . ?
C4P C5P 1.379(8) . ?
C5P C6P 1.385(8) . ?
C1S C2S 1.3900 . ?
C1S C6S 1.3900 . ?
C2S C3S 1.3900 . ?
C3S C4S 1.3900 . ?
C4S C5S 1.3900 . ?
C5S C6S 1.3900 . ?
C7S C8S 1.3900 . ?
C7S C12S 1.3900 . ?
C8S C9S 1.3900 . ?
C9S C10S 1.3900 . ?
C10S C11S 1.3900 . ?
C11S C12S 1.3900 . ?
